data_1506464
loop_
_publ_author_name
'Liu, Jin'
'Wendt, Natalie L.'
'Boarman, Kelly J.'

_publ_section_title
;
 Trifluoromethyl groups in crystal design of 1,4-diphenyl-1,3-butadienes
 for topochemical [2 + 2] photodimerization.
;
_journal_issue 6
_journal_name_full 'Organic letters'
_journal_page_first 1007
_journal_page_last 1010
_journal_paper_doi 10.1021/ol0475111
_journal_volume 7
_journal_year 2005
_chemical_formula_moiety 'C36 H20 F16'
_chemical_formula_sum 'C36 H20 F16'
_chemical_formula_weight 756.52
_chemical_name_common 04255a
_chemical_name_systematic
; 

 ? 

;
_space_group_IT_number 2
_symmetry_cell_setting triclinic
_symmetry_space_group_name_Hall '-P 1'
_symmetry_space_group_name_H-M 'P -1'
_atom_sites_solution_hydrogens geom
_atom_sites_solution_primary direct
_atom_sites_solution_secondary difmap
_audit_creation_method SHELXL-97
_cell_angle_alpha 92.391(2)
_cell_angle_beta 99.039(2)
_cell_angle_gamma 94.984(2)
_cell_formula_units_Z 2
_cell_length_a 7.9641(8)
_cell_length_b 11.8791(12)
_cell_length_c 16.6095(17)
_cell_measurement_reflns_used 2749
_cell_measurement_temperature 100(2)
_cell_measurement_theta_max 27.43
_cell_measurement_theta_min '2. 69'
_cell_volume 1543.5(3)
_computing_cell_refinement 'Bruker SMART'
_computing_data_collection 'Bruker SMART'
_computing_data_reduction 'Bruker SAINT'
_computing_molecular_graphics 'Bruker SHELXTL'
_computing_publication_material 'Bruker SHELXTL'
_computing_structure_refinement 'Bruker SHELXTL'
_computing_structure_solution 'Bruker SHELXTL'
_diffrn_ambient_temperature 100(2)
_diffrn_measured_fraction_theta_full 0.988
_diffrn_measured_fraction_theta_max 0.988
_diffrn_measurement_device_type 'CCD area detector'
_diffrn_measurement_method 'phi and omega scans'
_diffrn_radiation_monochromator graphite
_diffrn_radiation_source 'sealed tube'
_diffrn_radiation_type MoK\a
_diffrn_radiation_wavelength 0.71073
_diffrn_reflns_av_R_equivalents 0.0360
_diffrn_reflns_av_sigmaI/netI 0.0409
_diffrn_reflns_limit_h_max 10
_diffrn_reflns_limit_h_min -10
_diffrn_reflns_limit_k_max 15
_diffrn_reflns_limit_k_min -15
_diffrn_reflns_limit_l_max 21
_diffrn_reflns_limit_l_min 0
_diffrn_reflns_number 18433
_diffrn_reflns_theta_full 27.52
_diffrn_reflns_theta_max 27.52
_diffrn_reflns_theta_min 1.72
_exptl_absorpt_coefficient_mu 0.162
_exptl_absorpt_correction_T_max 0.9761
_exptl_absorpt_correction_T_min 0.9380
_exptl_absorpt_correction_type multi-scan
_exptl_absorpt_process_details 'SADABS (Sheldrick, 2003)'
_exptl_crystal_colour Colorless
_exptl_crystal_density_diffrn 1.628
_exptl_crystal_density_method 'not measured'
_exptl_crystal_description Block
_exptl_crystal_F_000 760
_exptl_crystal_size_max 0.40
_exptl_crystal_size_mid 0.22
_exptl_crystal_size_min 0.15
_refine_diff_density_max 0.339
_refine_diff_density_min -0.263
_refine_diff_density_rms 0.050
_refine_ls_extinction_method none
_refine_ls_goodness_of_fit_ref 1.022
_refine_ls_hydrogen_treatment mixed
_refine_ls_matrix_type full
_refine_ls_number_parameters 469
_refine_ls_number_reflns 7037
_refine_ls_number_restraints 0
_refine_ls_restrained_S_all 1.022
_refine_ls_R_factor_all 0.0602
_refine_ls_R_factor_gt 0.0387
_refine_ls_shift/su_max 0.000
_refine_ls_shift/su_mean 0.000
_refine_ls_structure_factor_coef Fsqd
_refine_ls_weighting_details 'calc w=1/[\s^2^(Fo^2^)+(0.0434P)^2^+0.6225P] where P=(Fo^2^+2Fc^2^)/3'
_refine_ls_weighting_scheme calc
_refine_ls_wR_factor_gt 0.0915
_refine_ls_wR_factor_ref 0.1029
_reflns_number_gt 5209
_reflns_number_total 7037
_reflns_threshold_expression >2sigma(I)
_cod_data_source_file ol0475111si20050128_024556.cif
_cod_data_source_block 04255a
_cod_depositor_comments
;
The following automatic conversions were performed:

'_symmetry_cell_setting' value 'Triclinic' changed to 'triclinic'
according to /home/saulius/struct/CIF-dictionaries/cif_core.dic
dictionary named 'cif_core.dic' version 2.4.1 from
2010-06-29.

'_exptl_absorpt_correction_type' value 'Multi-scan'
changed to 'multi-scan' according to
/home/saulius/struct/CIF-dictionaries/cif_core.dic dictionary named
'cif_core.dic' version 2.4.1 from 2010-06-29.

Automatic conversion script
Id: cif_fix_values 1715 2011-07-08 13:25:40Z adriana 
;
_cod_original_sg_symbol_H-M P-1
_cod_database_code 1506464

loop_
_symmetry_equiv_pos_as_xyz
'x, y, z'
'-x, -y, -z'

loop_
_atom_site_label
_atom_site_type_symbol
_atom_site_fract_x
_atom_site_fract_y
_atom_site_fract_z
_atom_site_U_iso_or_equiv
_atom_site_adp_type
_atom_site_occupancy
_atom_site_symmetry_multiplicity
_atom_site_calc_flag
_atom_site_refinement_flags
C1 C 0.4631(2) 0.64469(14) 0.25184(10) 0.0214(3) Uani 1 1 d .
H1A H 0.3418 0.6292 0.2242 0.026 Uiso 1 1 calc R
C2 C 0.5882(2) 0.66201(14) 0.18914(10) 0.0209(3) Uani 1 1 d .
H2A H 0.6732 0.6045 0.1926 0.025 Uiso 1 1 calc R
C3 C 0.6642(2) 0.77784(14) 0.23633(9) 0.0190(3) Uani 1 1 d .
H3A H 0.7684 0.7649 0.2757 0.023 Uiso 1 1 calc R
C4 C 0.5084(2) 0.77347(14) 0.28183(10) 0.0202(3) Uani 1 1 d .
H4A H 0.4203 0.8194 0.2532 0.024 Uiso 1 1 calc R
C5 C 0.5100(2) 0.56052(14) 0.31554(10) 0.0206(3) Uani 1 1 d .
C6 C 0.3862(2) 0.49250(14) 0.34801(10) 0.0220(3) Uani 1 1 d .
C7 C 0.4331(2) 0.41749(14) 0.40801(11) 0.0248(4) Uani 1 1 d .
H7A H 0.3488 0.3706 0.4287 0.030 Uiso 1 1 calc R
C8 C 0.6027(2) 0.41265(14) 0.43644(10) 0.0233(4) Uani 1 1 d .
F1 F 0.64831(14) 0.34230(8) 0.49665(6) 0.0306(2) Uani 1 1 d .
C9 C 0.7288(2) 0.47760(15) 0.40758(11) 0.0256(4) Uani 1 1 d .
H9A H 0.8459 0.4730 0.4287 0.031 Uiso 1 1 calc R
C10 C 0.6804(2) 0.55031(14) 0.34663(10) 0.0245(4) Uani 1 1 d .
H10A H 0.7666 0.5947 0.3254 0.029 Uiso 1 1 calc R
C11 C 0.1994(2) 0.49986(16) 0.32020(12) 0.0295(4) Uani 1 1 d .
F2 F 0.10158(15) 0.43245(12) 0.36041(9) 0.0549(4) Uani 1 1 d .
F3 F 0.14942(14) 0.46991(10) 0.24048(7) 0.0423(3) Uani 1 1 d .
F4 F 0.15214(14) 0.60445(9) 0.33062(7) 0.0344(3) Uani 1 1 d .
C12 C 0.5030(2) 0.67394(14) 0.10348(10) 0.0212(3) Uani 1 1 d .
H12A H 0.3972 0.7064 0.0951 0.025 Uiso 1 1 calc R
C13 C 0.5684(2) 0.64126(14) 0.03888(10) 0.0216(3) Uani 1 1 d .
H13A H 0.6715 0.6056 0.0480 0.026 Uiso 1 1 calc R
C14 C 0.4919(2) 0.65640(14) -0.04684(10) 0.0208(3) Uani 1 1 d .
C15 C 0.5914(2) 0.68631(14) -0.10660(10) 0.0225(3) Uani 1 1 d .
C16 C 0.5166(2) 0.70516(15) -0.18575(11) 0.0274(4) Uani 1 1 d .
H16A H 0.5848 0.7252 -0.2260 0.033 Uiso 1 1 calc R
C17 C 0.3417(3) 0.69400(16) -0.20416(11) 0.0302(4) Uani 1 1 d .
F5 F 0.26820(16) 0.71775(11) -0.28005(6) 0.0449(3) Uani 1 1 d .
C18 C 0.2381(2) 0.66157(16) -0.14857(11) 0.0304(4) Uani 1 1 d .
H18A H 0.1174 0.6523 -0.1636 0.036 Uiso 1 1 calc R
C19 C 0.3145(2) 0.64283(15) -0.07018(10) 0.0249(4) Uani 1 1 d .
H19A H 0.2447 0.6202 -0.0312 0.030 Uiso 1 1 calc R
C20 C 0.7824(2) 0.70403(17) -0.08527(11) 0.0299(4) Uani 1 1 d .
F6 F 0.85638(14) 0.74302(10) -0.14698(7) 0.0394(3) Uani 1 1 d .
F7 F 0.83347(15) 0.77872(11) -0.02175(7) 0.0464(3) Uani 1 1 d .
F8 F 0.85318(14) 0.60830(11) -0.06468(7) 0.0405(3) Uani 1 1 d .
C21 C 0.7060(2) 0.87628(14) 0.18568(9) 0.0186(3) Uani 1 1 d .
C22 C 0.8656(2) 0.89313(14) 0.15951(10) 0.0199(3) Uani 1 1 d .
C23 C 0.8981(2) 0.97623(14) 0.10564(10) 0.0222(3) Uani 1 1 d .
H23A H 1.0065 0.9872 0.0886 0.027 Uiso 1 1 calc R
C24 C 0.7699(2) 1.04185(14) 0.07776(10) 0.0230(4) Uani 1 1 d .
F9 F 0.79946(14) 1.11897(9) 0.02243(6) 0.0326(3) Uani 1 1 d .
C25 C 0.6135(2) 1.03092(14) 0.10303(10) 0.0237(4) Uani 1 1 d .
H25A H 0.5280 1.0788 0.0840 0.028 Uiso 1 1 calc R
C26 C 0.5835(2) 0.94819(14) 0.15697(10) 0.0226(3) Uani 1 1 d .
H26A H 0.4757 0.9403 0.1749 0.027 Uiso 1 1 calc R
C27 C 1.0067(2) 0.82039(15) 0.18755(10) 0.0233(4) Uani 1 1 d .
F10 F 0.95918(13) 0.70933(8) 0.17243(7) 0.0299(2) Uani 1 1 d .
F11 F 1.06299(13) 0.83514(9) 0.26854(6) 0.0306(2) Uani 1 1 d .
F12 F 1.14412(12) 0.84252(9) 0.15098(6) 0.0298(2) Uani 1 1 d .
C28 C 0.5321(2) 0.80191(14) 0.37160(10) 0.0211(3) Uani 1 1 d .
H28A H 0.4328 0.7952 0.3968 0.025 Uiso 1 1 calc R
C29 C 0.6787(2) 0.83556(14) 0.41920(10) 0.0214(3) Uani 1 1 d .
H29A H 0.7776 0.8452 0.3939 0.026 Uiso 1 1 calc R
C30 C 0.7011(2) 0.85945(14) 0.50871(10) 0.0212(3) Uani 1 1 d .
C31 C 0.8592(2) 0.85524(14) 0.55940(10) 0.0223(4) Uani 1 1 d .
C32 C 0.8781(2) 0.87916(15) 0.64346(11) 0.0264(4) Uani 1 1 d .
H32A H 0.9852 0.8761 0.6774 0.032 Uiso 1 1 calc R
C33 C 0.7378(2) 0.90722(15) 0.67589(10) 0.0261(4) Uani 1 1 d .
F13 F 0.75645(15) 0.93284(10) 0.75768(6) 0.0351(3) Uani 1 1 d .
C34 C 0.5796(2) 0.91048(14) 0.62944(11) 0.0249(4) Uani 1 1 d .
H34A H 0.4843 0.9284 0.6538 0.030 Uiso 1 1 calc R
C35 C 0.5632(2) 0.88693(14) 0.54606(10) 0.0225(3) Uani 1 1 d .
H35A H 0.4548 0.8895 0.5132 0.027 Uiso 1 1 calc R
C36 C 1.0117(2) 0.81991(16) 0.52490(11) 0.0269(4) Uani 1 1 d .
F14 F 1.14968(14) 0.81954(11) 0.58196(7) 0.0413(3) Uani 1 1 d .
F15 F 1.05843(13) 0.88839(9) 0.46799(6) 0.0327(3) Uani 1 1 d .
F16 F 0.98188(14) 0.71548(9) 0.48869(7) 0.0345(3) Uani 1 1 d .

loop_
_atom_site_aniso_label
_atom_site_aniso_U_11
_atom_site_aniso_U_22
_atom_site_aniso_U_33
_atom_site_aniso_U_23
_atom_site_aniso_U_13
_atom_site_aniso_U_12
C1 0.0198(8) 0.0267(9) 0.0174(8) 0.0055(7) 0.0021(6) -0.0003(6)
C2 0.0211(8) 0.0227(8) 0.0194(8) 0.0053(6) 0.0042(6) 0.0018(6)
C3 0.0182(8) 0.0239(8) 0.0153(8) 0.0048(6) 0.0026(6) 0.0028(6)
C4 0.0170(8) 0.0252(9) 0.0189(8) 0.0074(7) 0.0028(6) 0.0027(6)
C5 0.0238(8) 0.0202(8) 0.0178(8) 0.0014(6) 0.0055(6) -0.0015(6)
C6 0.0254(9) 0.0190(8) 0.0223(8) -0.0003(6) 0.0072(7) 0.0002(6)
C7 0.0306(9) 0.0187(8) 0.0277(9) 0.0030(7) 0.0137(7) -0.0011(7)
C8 0.0353(10) 0.0189(8) 0.0179(8) 0.0053(6) 0.0086(7) 0.0060(7)
F1 0.0405(6) 0.0266(5) 0.0282(6) 0.0141(4) 0.0107(5) 0.0076(5)
C9 0.0267(9) 0.0265(9) 0.0239(9) 0.0052(7) 0.0032(7) 0.0035(7)
C10 0.0252(9) 0.0235(9) 0.0253(9) 0.0088(7) 0.0059(7) -0.0012(7)
C11 0.0271(9) 0.0287(10) 0.0339(10) 0.0082(8) 0.0097(8) -0.0019(7)
F2 0.0275(6) 0.0625(9) 0.0810(10) 0.0412(7) 0.0204(6) 0.0008(6)
F3 0.0296(6) 0.0483(7) 0.0423(7) -0.0085(6) -0.0049(5) -0.0086(5)
F4 0.0320(6) 0.0392(6) 0.0345(6) 0.0068(5) 0.0065(5) 0.0126(5)
C12 0.0208(8) 0.0207(8) 0.0217(8) 0.0044(6) 0.0024(6) 0.0003(6)
C13 0.0205(8) 0.0218(8) 0.0224(9) 0.0040(7) 0.0022(7) 0.0017(6)
C14 0.0236(8) 0.0191(8) 0.0197(8) -0.0002(6) 0.0034(6) 0.0032(6)
C15 0.0268(9) 0.0201(8) 0.0212(8) -0.0005(6) 0.0057(7) 0.0038(7)
C16 0.0372(10) 0.0273(9) 0.0191(8) 0.0012(7) 0.0078(7) 0.0049(8)
C17 0.0408(11) 0.0317(10) 0.0164(8) -0.0027(7) -0.0027(7) 0.0090(8)
F5 0.0546(8) 0.0592(8) 0.0185(6) 0.0027(5) -0.0068(5) 0.0158(6)
C18 0.0249(9) 0.0367(11) 0.0273(10) -0.0054(8) -0.0027(7) 0.0058(8)
C19 0.0243(9) 0.0284(9) 0.0221(9) -0.0010(7) 0.0052(7) 0.0008(7)
C20 0.0297(10) 0.0375(11) 0.0244(9) 0.0016(8) 0.0109(7) 0.0025(8)
F6 0.0342(6) 0.0508(7) 0.0383(7) 0.0116(5) 0.0191(5) 0.0049(5)
F7 0.0302(6) 0.0647(8) 0.0409(7) -0.0169(6) 0.0098(5) -0.0126(6)
F8 0.0321(6) 0.0566(8) 0.0381(7) 0.0164(6) 0.0110(5) 0.0173(5)
C21 0.0197(8) 0.0213(8) 0.0143(7) 0.0013(6) 0.0016(6) 0.0006(6)
C22 0.0203(8) 0.0211(8) 0.0175(8) 0.0017(6) 0.0014(6) -0.0001(6)
C23 0.0217(8) 0.0253(9) 0.0196(8) 0.0028(7) 0.0048(6) -0.0007(7)
C24 0.0313(9) 0.0198(8) 0.0181(8) 0.0043(6) 0.0054(7) -0.0006(7)
F9 0.0403(6) 0.0288(6) 0.0327(6) 0.0164(5) 0.0139(5) 0.0046(5)
C25 0.0271(9) 0.0223(9) 0.0221(9) 0.0047(7) 0.0026(7) 0.0062(7)
C26 0.0212(8) 0.0261(9) 0.0213(8) 0.0034(7) 0.0054(6) 0.0025(7)
C27 0.0188(8) 0.0291(9) 0.0223(9) 0.0057(7) 0.0035(7) 0.0006(7)
F10 0.0251(5) 0.0260(6) 0.0397(6) 0.0070(5) 0.0053(4) 0.0063(4)
F11 0.0232(5) 0.0444(6) 0.0232(5) 0.0100(5) -0.0016(4) 0.0042(4)
F12 0.0184(5) 0.0411(6) 0.0326(6) 0.0109(5) 0.0085(4) 0.0049(4)
C28 0.0209(8) 0.0219(8) 0.0231(8) 0.0072(7) 0.0079(7) 0.0053(6)
C29 0.0217(8) 0.0231(9) 0.0213(8) 0.0066(7) 0.0066(7) 0.0039(6)
C30 0.0246(9) 0.0177(8) 0.0215(8) 0.0057(6) 0.0036(7) 0.0005(6)
C31 0.0248(9) 0.0198(8) 0.0224(9) 0.0065(7) 0.0038(7) 0.0001(7)
C32 0.0285(9) 0.0271(9) 0.0221(9) 0.0061(7) 0.0003(7) -0.0015(7)
C33 0.0360(10) 0.0237(9) 0.0179(8) 0.0028(7) 0.0047(7) -0.0023(7)
F13 0.0444(7) 0.0418(7) 0.0185(5) 0.0003(5) 0.0056(5) -0.0005(5)
C34 0.0306(9) 0.0221(9) 0.0242(9) 0.0037(7) 0.0095(7) 0.0037(7)
C35 0.0246(9) 0.0203(8) 0.0232(9) 0.0049(7) 0.0039(7) 0.0028(7)
C36 0.0230(9) 0.0326(10) 0.0242(9) 0.0057(7) 0.0005(7) 0.0012(7)
F14 0.0235(6) 0.0700(9) 0.0298(6) 0.0050(6) -0.0016(5) 0.0105(5)
F15 0.0276(6) 0.0406(6) 0.0320(6) 0.0106(5) 0.0110(4) 0.0000(5)
F16 0.0319(6) 0.0306(6) 0.0429(7) 0.0017(5) 0.0095(5) 0.0072(5)

loop_
_atom_type_symbol
_atom_type_description
_atom_type_scat_dispersion_real
_atom_type_scat_dispersion_imag
_atom_type_scat_source
C C 0.0033 0.0016 'International Tables Vol C Tables 4.2.6.8 and 6.1.1.4'
H H 0.0000 0.0000 'International Tables Vol C Tables 4.2.6.8 and 6.1.1.4'
F F 0.0171 0.0103 'International Tables Vol C Tables 4.2.6.8 and 6.1.1.4'

loop_
_geom_angle_atom_site_label_1
_geom_angle_atom_site_label_2
_geom_angle_atom_site_label_3
_geom_angle
C5 C1 C2 115.48(14)
C5 C1 C4 115.29(13)
C2 C1 C4 88.62(12)
C5 C1 H1A 111.9
C2 C1 H1A 111.9
C4 C1 H1A 111.9
C12 C2 C1 114.51(14)
C12 C2 C3 114.05(13)
C1 C2 C3 89.29(12)
C12 C2 H2A 112.4
C1 C2 H2A 112.4
C3 C2 H2A 112.4
C21 C3 C4 121.50(14)
C21 C3 C2 117.41(13)
C4 C3 C2 89.06(12)
C21 C3 H3A 109.1
C4 C3 H3A 109.1
C2 C3 H3A 109.1
C28 C4 C3 120.46(14)
C28 C4 C1 117.49(13)
C3 C4 C1 89.45(12)
C28 C4 H4A 109.3
C3 C4 H4A 109.3
C1 C4 H4A 109.3
C10 C5 C6 117.07(15)
C10 C5 C1 120.45(14)
C6 C5 C1 122.44(15)
C7 C6 C5 121.19(16)
C7 C6 C11 117.76(15)
C5 C6 C11 121.03(15)
C8 C7 C6 118.68(15)
C8 C7 H7A 120.7
C6 C7 H7A 120.7
F1 C8 C7 118.76(15)
F1 C8 C9 118.57(16)
C7 C8 C9 122.67(16)
C8 C9 C10 118.03(16)
C8 C9 H9A 121.0
C10 C9 H9A 121.0
C9 C10 C5 122.34(16)
C9 C10 H10A 118.8
C5 C10 H10A 118.8
F2 C11 F4 106.06(15)
F2 C11 F3 105.99(15)
F4 C11 F3 105.65(15)
F2 C11 C6 112.39(15)
F4 C11 C6 113.10(15)
F3 C11 C6 113.04(15)
C13 C12 C2 122.94(16)
C13 C12 H12A 118.5
C2 C12 H12A 118.5
C12 C13 C14 124.50(16)
C12 C13 H13A 117.7
C14 C13 H13A 117.7
C19 C14 C15 117.67(15)
C19 C14 C13 120.03(15)
C15 C14 C13 122.30(15)
C16 C15 C14 121.33(16)
C16 C15 C20 118.26(15)
C14 C15 C20 120.36(15)
C17 C16 C15 118.21(16)
C17 C16 H16A 120.9
C15 C16 H16A 120.9
F5 C17 C16 118.37(17)
F5 C17 C18 118.77(17)
C16 C17 C18 122.86(16)
C17 C18 C19 118.20(17)
C17 C18 H18A 120.9
C19 C18 H18A 120.9
C18 C19 C14 121.69(16)
C18 C19 H19A 119.2
C14 C19 H19A 119.2
F7 C20 F6 106.45(15)
F7 C20 F8 106.13(15)
F6 C20 F8 106.30(14)
F7 C20 C15 112.16(15)
F6 C20 C15 112.60(15)
F8 C20 C15 112.71(15)
C26 C21 C22 117.03(15)
C26 C21 C3 121.41(14)
C22 C21 C3 121.32(14)
C23 C22 C21 121.43(15)
C23 C22 C27 117.49(15)
C21 C22 C27 121.07(14)
C24 C23 C22 118.51(15)
C24 C23 H23A 120.7
C22 C23 H23A 120.7
F9 C24 C25 119.34(15)
F9 C24 C23 118.28(15)
C25 C24 C23 122.37(15)
C24 C25 C26 118.40(16)
C24 C25 H25A 120.8
C26 C25 H25A 120.8
C25 C26 C21 122.20(16)
C25 C26 H26A 118.9
C21 C26 H26A 118.9
F10 C27 F12 106.01(14)
F10 C27 F11 106.30(13)
F12 C27 F11 106.19(13)
F10 C27 C22 112.93(13)
F12 C27 C22 112.57(14)
F11 C27 C22 112.31(14)
C29 C28 C4 125.96(15)
C29 C28 H28A 117.0
C4 C28 H28A 117.0
C28 C29 C30 125.32(15)
C28 C29 H29A 117.3
C30 C29 H29A 117.3
C35 C30 C31 117.38(16)
C35 C30 C29 120.50(15)
C31 C30 C29 122.11(15)
C32 C31 C30 121.23(16)
C32 C31 C36 117.90(15)
C30 C31 C36 120.82(15)
C33 C32 C31 118.29(16)
C33 C32 H32A 120.9
C31 C32 H32A 120.9
F13 C33 C32 118.49(16)
F13 C33 C34 118.62(16)
C32 C33 C34 122.90(16)
C33 C34 C35 118.08(16)
C33 C34 H34A 121.0
C35 C34 H34A 121.0
C34 C35 C30 122.10(16)
C34 C35 H35A 118.9
C30 C35 H35A 118.9
F14 C36 F16 106.86(15)
F14 C36 F15 105.90(14)
F16 C36 F15 106.09(14)
F14 C36 C31 112.50(15)
F16 C36 C31 111.88(14)
F15 C36 C31 113.13(14)

loop_
_geom_bond_atom_site_label_1
_geom_bond_atom_site_label_2
_geom_bond_distance
C1 C5 1.512(2)
C1 C2 1.558(2)
C1 C4 1.582(2)
C1 H1A 1.0000
C2 C12 1.495(2)
C2 C3 1.578(2)
C2 H2A 1.0000
C3 C21 1.513(2)
C3 C4 1.549(2)
C3 H3A 1.0000
C4 C28 1.494(2)
C4 H4A 1.0000
C5 C10 1.392(2)
C5 C6 1.407(2)
C6 C7 1.393(2)
C6 C11 1.498(3)
C7 C8 1.366(3)
C7 H7A 0.9500
C8 F1 1.3560(19)
C8 C9 1.372(2)
C9 C10 1.388(2)
C9 H9A 0.9500
C10 H10A 0.9500
C11 F2 1.339(2)
C11 F4 1.341(2)
C11 F3 1.345(2)
C12 C13 1.322(2)
C12 H12A 0.9500
C13 C14 1.483(2)
C13 H13A 0.9500
C14 C19 1.398(2)
C14 C15 1.403(2)
C15 C16 1.391(2)
C15 C20 1.501(3)
C16 C17 1.372(3)
C16 H16A 0.9500
C17 F5 1.356(2)
C17 C18 1.377(3)
C18 C19 1.383(2)
C18 H18A 0.9500
C19 H19A 0.9500
C20 F7 1.338(2)
C20 F6 1.339(2)
C20 F8 1.346(2)
C21 C26 1.394(2)
C21 C22 1.408(2)
C22 C23 1.394(2)
C22 C27 1.505(2)
C23 C24 1.373(2)
C23 H23A 0.9500
C24 F9 1.3564(18)
C24 C25 1.373(2)
C25 C26 1.388(2)
C25 H25A 0.9500
C26 H26A 0.9500
C27 F10 1.342(2)
C27 F12 1.3448(19)
C27 F11 1.3486(19)
C28 C29 1.323(2)
C28 H28A 0.9500
C29 C30 1.482(2)
C29 H29A 0.9500
C30 C35 1.399(2)
C30 C31 1.406(2)
C31 C32 1.395(2)
C31 C36 1.506(2)
C32 C33 1.374(3)
C32 H32A 0.9500
C33 F13 1.362(2)
C33 C34 1.374(3)
C34 C35 1.385(2)
C34 H34A 0.9500
C35 H35A 0.9500
C36 F14 1.334(2)
C36 F16 1.341(2)
C36 F15 1.348(2)

loop_
_geom_torsion_atom_site_label_1
_geom_torsion_atom_site_label_2
_geom_torsion_atom_site_label_3
_geom_torsion_atom_site_label_4
_geom_torsion
C5 C1 C2 C12 140.34(15)
C4 C1 C2 C12 -102.15(15)
C5 C1 C2 C3 -103.42(15)
C4 C1 C2 C3 14.09(12)
C12 C2 C3 C21 -23.2(2)
C1 C2 C3 C21 -139.85(14)
C12 C2 C3 C4 102.26(14)
C1 C2 C3 C4 -14.40(12)
C21 C3 C4 C28 -101.84(18)
C2 C3 C4 C28 136.16(15)
C21 C3 C4 C1 136.17(15)
C2 C3 C4 C1 14.17(11)
C5 C1 C4 C28 -21.2(2)
C2 C1 C4 C28 -138.87(14)
C5 C1 C4 C3 103.32(15)
C2 C1 C4 C3 -14.36(12)
C2 C1 C5 C10 35.2(2)
C4 C1 C5 C10 -66.1(2)
C2 C1 C5 C6 -147.05(16)
C4 C1 C5 C6 111.67(18)
C10 C5 C6 C7 -0.7(2)
C1 C5 C6 C7 -178.53(16)
C10 C5 C6 C11 178.23(16)
C1 C5 C6 C11 0.4(3)
C5 C6 C7 C8 1.4(3)
C11 C6 C7 C8 -177.52(16)
C6 C7 C8 F1 177.95(15)
C6 C7 C8 C9 -0.9(3)
F1 C8 C9 C10 -179.23(15)
C7 C8 C9 C10 -0.4(3)
C8 C9 C10 C5 1.2(3)
C6 C5 C10 C9 -0.7(3)
C1 C5 C10 C9 177.24(16)
C7 C6 C11 F2 1.6(2)
C5 C6 C11 F2 -177.30(16)
C7 C6 C11 F4 121.71(17)
C5 C6 C11 F4 -57.2(2)
C7 C6 C11 F3 -118.29(17)
C5 C6 C11 F3 62.8(2)
C1 C2 C12 C13 -149.90(16)
C3 C2 C12 C13 109.24(18)
C2 C12 C13 C14 -177.10(15)
C12 C13 C14 C19 -37.9(2)
C12 C13 C14 C15 140.96(18)
C19 C14 C15 C16 1.9(2)
C13 C14 C15 C16 -177.00(16)
C19 C14 C15 C20 179.00(16)
C13 C14 C15 C20 0.1(2)
C14 C15 C16 C17 0.2(3)
C20 C15 C16 C17 -177.05(16)
C15 C16 C17 F5 176.79(16)
C15 C16 C17 C18 -2.1(3)
F5 C17 C18 C19 -176.96(16)
C16 C17 C18 C19 2.0(3)
C17 C18 C19 C14 0.2(3)
C15 C14 C19 C18 -2.1(2)
C13 C14 C19 C18 176.83(16)
C16 C15 C20 F7 123.53(18)
C14 C15 C20 F7 -53.7(2)
C16 C15 C20 F6 3.5(2)
C14 C15 C20 F6 -173.74(15)
C16 C15 C20 F8 -116.76(17)
C14 C15 C20 F8 66.0(2)
C4 C3 C21 C26 -20.0(2)
C2 C3 C21 C26 87.24(19)
C4 C3 C21 C22 165.72(15)
C2 C3 C21 C22 -87.05(19)
C26 C21 C22 C23 -1.6(2)
C3 C21 C22 C23 172.97(15)
C26 C21 C22 C27 179.59(15)
C3 C21 C22 C27 -5.9(2)
C21 C22 C23 C24 -0.4(2)
C27 C22 C23 C24 178.51(16)
C22 C23 C24 F9 -176.96(15)
C22 C23 C24 C25 2.1(3)
F9 C24 C25 C26 177.26(15)
C23 C24 C25 C26 -1.8(3)
C24 C25 C26 C21 -0.3(3)
C22 C21 C26 C25 1.9(2)
C3 C21 C26 C25 -172.63(15)
C23 C22 C27 F10 -124.15(16)
C21 C22 C27 F10 54.7(2)
C23 C22 C27 F12 -4.2(2)
C21 C22 C27 F12 174.74(14)
C23 C22 C27 F11 115.65(16)
C21 C22 C27 F11 -65.5(2)
C3 C4 C28 C29 2.2(3)
C1 C4 C28 C29 109.28(19)
C4 C28 C29 C30 -177.63(15)
C28 C29 C30 C35 -23.0(3)
C28 C29 C30 C31 156.80(17)
C35 C30 C31 C32 -0.9(2)
C29 C30 C31 C32 179.33(15)
C35 C30 C31 C36 176.50(15)
C29 C30 C31 C36 -3.3(2)
C30 C31 C32 C33 -0.1(3)
C36 C31 C32 C33 -177.53(16)
C31 C32 C33 F13 -178.71(15)
C31 C32 C33 C34 1.3(3)
F13 C33 C34 C35 178.47(15)
C32 C33 C34 C35 -1.6(3)
C33 C34 C35 C30 0.5(3)
C31 C30 C35 C34 0.7(2)
C29 C30 C35 C34 -179.57(15)
C32 C31 C36 F14 -1.7(2)
C30 C31 C36 F14 -179.22(15)
C32 C31 C36 F16 118.57(17)
C30 C31 C36 F16 -58.9(2)
C32 C31 C36 F15 -121.68(17)
C30 C31 C36 F15 60.8(2)
